data_9005671
loop_
_publ_author_name
'Keller, P.'
'Lissner, F.'
'Schleid, T.'

_publ_section_title
;
 The crystal structures of zincroselite and gaitite: Two natural
 polymorphs of Ca2Zn[AsO4]2*2H2O from Tsumeb, Namibia
;
_journal_name_full 'European Journal of Mineralogy'
_journal_page_first 353
_journal_page_last 359
_journal_paper_doi 10.1127/0935-1221/2004/0016-0353
_journal_volume 16
_journal_year 2004
_chemical_compound_source 'Tsumeb, Namibia'
_chemical_formula_sum 'As2 Ca2 H4 Mg0.14 O10 Zn0.86'
_chemical_name_mineral Zincroselite
_space_group_IT_number 14
_symmetry_space_group_name_Hall '-P 2ybc'
_symmetry_space_group_name_H-M 'P 1 21/c 1'
_cell_angle_alpha 90
_cell_angle_beta 107.69
_cell_angle_gamma 90
_cell_length_a 5.827
_cell_length_b 12.899
_cell_length_c 5.646
_cell_formula_units_Z 2
_cell_volume 404.301
_database_code_amcsd 0007062
_exptl_crystal_density_diffrn 3.727
_cod_original_formula_sum 'Ca2 (Zn.86 Mg.14) As2 O10 H4'
_cod_database_code 9005671

loop_
_space_group_symop_operation_xyz
x,y,z
x,1/2-y,1/2+z
-x,1/2+y,1/2-z
-x,-y,-z

loop_
_atom_site_aniso_label
_atom_site_aniso_U_11
_atom_site_aniso_U_22
_atom_site_aniso_U_33
_atom_site_aniso_U_12
_atom_site_aniso_U_13
_atom_site_aniso_U_23
CaA 0.00980 0.01200 0.01200 -0.00100 0.00390 -0.00160
ZnM 0.01180 0.01500 0.01500 0.00020 0.00260 -0.00390
MgM 0.01180 0.01500 0.01500 0.00020 0.00260 -0.00390
AsX 0.00890 0.00970 0.00890 0.00010 0.00200 0.00020
O1 0.01120 0.01460 0.01790 0.00350 0.00330 0.00070
O2 0.01200 0.01290 0.01200 0.00040 0.00210 0.00330
O3 0.01420 0.01380 0.01500 -0.00390 0.00520 -0.00020
O4 0.01360 0.01540 0.01420 -0.00170 0.00470 -0.00530
O5 0.01470 0.01220 0.01140 -0.00160 0.00290 0.00080

loop_
_atom_site_label
_atom_site_fract_x
_atom_site_fract_y
_atom_site_fract_z
_atom_site_occupancy
_atom_site_U_iso_or_equiv
CaA 0.56250 0.12160 0.22950 1.00000 0.01110
ZnM 0.00000 0.00000 0.00000 0.86000 0.01420
MgM 0.00000 0.00000 0.00000 0.14000 0.01420
AsX 0.21853 0.12058 0.56501 1.00000 0.00930
O1 0.28430 0.05400 0.83750 1.00000 0.01480
O2 0.23960 0.03580 0.34230 1.00000 0.01270
O3 0.94460 0.17340 0.49520 1.00000 0.01420
O4 0.43940 0.20640 0.56960 1.00000 0.01430
O5 0.81570 0.13930 0.96340 1.00000 0.01300
H1 0.89800 0.19500 0.98600 1.00000 0.01770
H2 0.73100 0.14800 0.84100 1.00000 0.04260

loop_
_cod_related_entry_id
_cod_related_entry_database
_cod_related_entry_code
1 AMCSD 0007062
